data_4504070
loop_
_publ_author_name
'Reichert, W. Matthew'
'Holbrey, John D.'
'Swatloski, Richard P.'
'Gutowski, Keith E.'
'Visser, Ann E.'
'Nieuwenhuyzen, Mark'
'Seddon, Kenneth R.'
'Rogers, Robin D.'

_publ_section_title
;
 Solid-State Analysis of Low-Melting 1,3-Dialkylimidazolium
 Hexafluorophosphate Salts (Ionic Liquids) by Combined X-ray
 Crystallographic and Computational Analyses
;
_journal_issue 6
_journal_name_full 'Crystal Growth &amp; Design'
_journal_page_first 1106
_journal_paper_doi 10.1021/cg060746u
_journal_volume 7
_journal_year 2007
_chemical_formula_sum 'C14 H27 F6 N2 P'
_chemical_formula_weight 368.35
_chemical_name_common '1-decyl-3-methylimidazolium hexafluorophosphate'
_chemical_name_systematic
; 
 ? 
;
_space_group_IT_number 14
_symmetry_cell_setting monoclinic
_symmetry_space_group_name_Hall '-P 2ybc'
_symmetry_space_group_name_H-M 'P 1 21/c 1'
_atom_sites_solution_hydrogens geom
_atom_sites_solution_primary direct
_atom_sites_solution_secondary difmap
_audit_creation_method SHELXL-97
_cell_angle_alpha 90.00
_cell_angle_beta 99.3390(10)
_cell_angle_gamma 90.00
_cell_formula_units_Z 4
_cell_length_a 20.4684(14)
_cell_length_b 9.8087(6)
_cell_length_c 9.3107(6)
_cell_measurement_temperature 173(2)
_cell_volume 1844.5(2)
_computing_cell_refinement 'Siemens XSCANS'
_computing_data_collection 'Siemens XSCANS'
_computing_data_reduction 'Siemens SHELXTL'
_computing_molecular_graphics 'Siemens SHELXTL'
_computing_publication_material 'Siemens SHELXTL'
_computing_structure_refinement 'SHELXL-97 (Sheldrick, 1997)'
_computing_structure_solution 'SHELXS-97 (Sheldrick, 1990)'
_diffrn_ambient_temperature 173(2)
_diffrn_measured_fraction_theta_full 0.992
_diffrn_measured_fraction_theta_max 0.992
_diffrn_measurement_method '\w scans'
_diffrn_radiation_monochromator graphite
_diffrn_radiation_source 'fine-focus sealed tube'
_diffrn_radiation_type MoK\a
_diffrn_radiation_wavelength 0.71073
_diffrn_reflns_av_R_equivalents 0.0714
_diffrn_reflns_av_sigmaI/netI 0.0498
_diffrn_reflns_limit_h_max 22
_diffrn_reflns_limit_h_min -15
_diffrn_reflns_limit_k_max 10
_diffrn_reflns_limit_k_min -10
_diffrn_reflns_limit_l_max 9
_diffrn_reflns_limit_l_min -10
_diffrn_reflns_number 7815
_diffrn_reflns_theta_full 23.27
_diffrn_reflns_theta_max 23.27
_diffrn_reflns_theta_min 2.02
_exptl_absorpt_coefficient_mu 0.203
_exptl_absorpt_correction_type sphere
_exptl_absorpt_process_details SADABS
_exptl_crystal_colour colorless
_exptl_crystal_density_diffrn 1.326
_exptl_crystal_density_method 'not measured'
_exptl_crystal_description frag
_exptl_crystal_F_000 776
_exptl_crystal_size_max 0.60
_exptl_crystal_size_mid 0.50
_exptl_crystal_size_min 0.26
_refine_diff_density_max 0.291
_refine_diff_density_min -0.237
_refine_diff_density_rms 0.041
_refine_ls_extinction_coef 0.0015(9)
_refine_ls_extinction_expression Fc^*^=kFc[1+0.001xFc^2^\l^3^/sin(2\q)]^-1/4^
_refine_ls_extinction_method SHELXL
_refine_ls_goodness_of_fit_ref 1.080
_refine_ls_hydrogen_treatment mixed
_refine_ls_matrix_type full
_refine_ls_number_parameters 317
_refine_ls_number_reflns 2629
_refine_ls_number_restraints 0
_refine_ls_restrained_S_all 1.080
_refine_ls_R_factor_all 0.0509
_refine_ls_R_factor_gt 0.0436
_refine_ls_shift/su_max 0.052
_refine_ls_shift/su_mean 0.003
_refine_ls_structure_factor_coef Fsqd
_refine_ls_weighting_details 'calc w=1/[\s^2^(Fo^2^)+(0.0442P)^2^+1.0637P] where P=(Fo^2^+2Fc^2^)/3'
_refine_ls_weighting_scheme calc
_refine_ls_wR_factor_gt 0.1090
_refine_ls_wR_factor_ref 0.1150
_reflns_number_gt 2297
_reflns_number_total 2629
_reflns_threshold_expression >2sigma(I)
_cod_data_source_file cg060746usi20061024_064425.cif
_cod_data_source_block 10
_cod_depositor_comments
;
The following automatic conversions were performed:

'_symmetry_cell_setting' value 'Monoclinic' changed to 'monoclinic'
according to /home/saulius/struct/CIF-dictionaries/cif_core.dic
dictionary named 'cif_core.dic' version 2.4.1 from 2010-06-29.

Automatic conversion script
Id: cif_fix_values 1715 2011-07-08 13:25:40Z adriana 
;
_cod_original_sg_symbol_H-M P2(1)/c
_cod_database_code 4504070

loop_
_symmetry_equiv_pos_as_xyz
'x, y, z'
'-x, y+1/2, -z+1/2'
'-x, -y, -z'
'x, -y-1/2, z-1/2'

loop_
_atom_site_label
_atom_site_type_symbol
_atom_site_fract_x
_atom_site_fract_y
_atom_site_fract_z
_atom_site_U_iso_or_equiv
_atom_site_adp_type
_atom_site_occupancy
_atom_site_symmetry_multiplicity
_atom_site_calc_flag
P P 0.35455(3) 0.51749(7) 0.27544(7) 0.0433(2) Uani 1 1 d
F1 F 0.41644(10) 0.5782(2) 0.38217(19) 0.0942(7) Uani 1 1 d
F2 F 0.36599(12) 0.62173(18) 0.1515(2) 0.0891(7) Uani 1 1 d
F3 F 0.30665(11) 0.61991(18) 0.3369(2) 0.0811(6) Uani 1 1 d
F4 F 0.40333(8) 0.41176(19) 0.21437(16) 0.0647(5) Uani 1 1 d
F5 F 0.29458(8) 0.45317(18) 0.16743(17) 0.0620(5) Uani 1 1 d
F6 F 0.34369(8) 0.41112(16) 0.39782(16) 0.0590(5) Uani 1 1 d
N1 N 0.34201(10) 0.00298(19) 0.3036(2) 0.0377(5) Uani 1 1 d
N3 N 0.43210(10) 0.1172(2) 0.3684(2) 0.0406(5) Uani 1 1 d
C2 C 0.37069(13) 0.0993(3) 0.3905(3) 0.0400(6) Uani 1 1 d
H2A H 0.3501(12) 0.143(3) 0.453(3) 0.041(7) Uiso 1 1 d
C4 C 0.44279(15) 0.0288(3) 0.2599(3) 0.0526(7) Uani 1 1 d
H4A H 0.4825(15) 0.027(3) 0.231(3) 0.064(9) Uiso 1 1 d
C5 C 0.38729(14) -0.0415(3) 0.2202(3) 0.0508(7) Uani 1 1 d
H5A H 0.3775(15) -0.111(3) 0.156(3) 0.067(9) Uiso 1 1 d
C6 C 0.48048(17) 0.2121(4) 0.4475(4) 0.0586(8) Uani 1 1 d
H6A H 0.461(2) 0.268(5) 0.500(5) 0.14(2) Uiso 1 1 d
H6B H 0.502(2) 0.265(5) 0.387(5) 0.114(15) Uiso 1 1 d
H6C H 0.519(2) 0.172(4) 0.487(4) 0.106(14) Uiso 1 1 d
C7 C 0.27386(13) -0.0474(3) 0.2961(3) 0.0452(6) Uani 1 1 d
H7A H 0.2554(13) -0.003(3) 0.378(3) 0.051(7) Uiso 1 1 d
H7B H 0.2784(13) -0.142(3) 0.308(3) 0.052(8) Uiso 1 1 d
C8 C 0.23128(14) -0.0151(3) 0.1508(3) 0.0431(6) Uani 1 1 d
H8A H 0.1869(13) -0.065(3) 0.145(3) 0.046(7) Uiso 1 1 d
H8B H 0.2516(12) -0.053(3) 0.072(3) 0.044(7) Uiso 1 1 d
C9 C 0.21949(15) 0.1350(3) 0.1266(3) 0.0469(6) Uani 1 1 d
H9A H 0.2631(14) 0.181(3) 0.139(3) 0.055(8) Uiso 1 1 d
H9B H 0.1954(14) 0.168(3) 0.197(3) 0.060(8) Uiso 1 1 d
C10 C 0.18015(14) 0.1708(3) -0.0228(3) 0.0488(7) Uani 1 1 d
H10A H 0.2068(14) 0.139(3) -0.097(3) 0.065(9) Uiso 1 1 d
H10B H 0.1772(15) 0.276(4) -0.029(3) 0.071(9) Uiso 1 1 d
C11 C 0.11151(14) 0.1092(3) -0.0562(3) 0.0492(7) Uani 1 1 d
H11A H 0.0864(15) 0.127(3) 0.015(3) 0.063(9) Uiso 1 1 d
H11B H 0.1166(14) 0.009(3) -0.062(3) 0.067(9) Uiso 1 1 d
C12 C 0.07137(14) 0.1601(3) -0.1987(3) 0.0475(6) Uani 1 1 d
H12A H 0.0972(14) 0.144(3) -0.277(3) 0.055(8) Uiso 1 1 d
H12B H 0.0656(15) 0.261(4) -0.198(3) 0.072(9) Uiso 1 1 d
C13 C 0.00419(15) 0.0954(4) -0.2405(3) 0.0562(7) Uani 1 1 d
H13A H -0.0207(17) 0.102(4) -0.164(4) 0.087(11) Uiso 1 1 d
H13B H 0.0104(15) -0.006(4) -0.254(3) 0.073(10) Uiso 1 1 d
C14 C -0.03501(14) 0.1492(3) -0.3813(3) 0.0507(7) Uani 1 1 d
H14A H -0.0081(16) 0.141(3) -0.457(3) 0.073(9) Uiso 1 1 d
H14B H -0.0420(19) 0.244(5) -0.372(4) 0.108(13) Uiso 1 1 d
C15 C -0.10052(16) 0.0817(4) -0.4302(4) 0.0701(10) Uani 1 1 d
H15A H -0.123(2) 0.068(5) -0.365(5) 0.131(18) Uiso 1 1 d
H15B H -0.092(2) -0.025(5) -0.457(5) 0.134(17) Uiso 1 1 d
C16 C -0.1387(2) 0.1369(5) -0.5699(6) 0.0833(12) Uani 1 1 d
H16A H -0.179(2) 0.095(4) -0.598(4) 0.107(13) Uiso 1 1 d
H16B H -0.112(3) 0.140(6) -0.648(6) 0.17(3) Uiso 1 1 d
H16C H -0.151(3) 0.218(7) -0.552(7) 0.18(3) Uiso 1 1 d

loop_
_atom_site_aniso_label
_atom_site_aniso_U_11
_atom_site_aniso_U_22
_atom_site_aniso_U_33
_atom_site_aniso_U_23
_atom_site_aniso_U_13
_atom_site_aniso_U_12
P 0.0473(4) 0.0397(4) 0.0430(4) -0.0007(3) 0.0076(3) -0.0059(3)
F1 0.0809(13) 0.1433(19) 0.0604(11) -0.0393(12) 0.0176(10) -0.0592(14)
F2 0.1491(19) 0.0565(11) 0.0687(11) 0.0109(9) 0.0391(12) -0.0274(12)
F3 0.1169(16) 0.0524(10) 0.0805(12) 0.0018(9) 0.0355(11) 0.0278(11)
F4 0.0532(9) 0.0923(13) 0.0474(9) -0.0068(8) 0.0046(7) 0.0225(9)
F5 0.0448(9) 0.0770(11) 0.0598(9) -0.0025(8) -0.0048(7) -0.0028(8)
F6 0.0723(11) 0.0534(9) 0.0527(9) 0.0122(7) 0.0144(8) 0.0036(8)
N1 0.0433(11) 0.0351(11) 0.0333(10) 0.0037(9) 0.0022(9) 0.0030(9)
N3 0.0406(12) 0.0384(11) 0.0411(11) 0.0087(9) 0.0011(9) 0.0016(9)
C2 0.0483(15) 0.0381(14) 0.0334(12) 0.0023(11) 0.0061(12) 0.0020(12)
C4 0.0413(16) 0.0606(18) 0.0568(17) 0.0047(14) 0.0106(13) 0.0119(14)
C5 0.0500(17) 0.0498(16) 0.0517(16) -0.0077(14) 0.0057(13) 0.0125(14)
C6 0.0481(17) 0.0521(18) 0.069(2) 0.0109(16) -0.0091(16) -0.0085(16)
C7 0.0482(15) 0.0412(16) 0.0448(14) 0.0058(12) 0.0034(12) -0.0055(13)
C8 0.0461(15) 0.0388(14) 0.0431(14) -0.0017(11) 0.0033(12) -0.0033(12)
C9 0.0490(16) 0.0405(15) 0.0483(15) -0.0036(12) -0.0005(13) -0.0039(13)
C10 0.0458(15) 0.0454(17) 0.0527(16) 0.0083(13) 0.0010(13) 0.0019(13)
C11 0.0498(16) 0.0526(18) 0.0445(15) 0.0035(13) 0.0056(13) -0.0003(14)
C12 0.0461(15) 0.0436(16) 0.0508(15) 0.0031(12) 0.0022(13) -0.0015(13)
C13 0.0493(16) 0.065(2) 0.0527(16) 0.0057(15) 0.0034(13) -0.0048(15)
C14 0.0437(15) 0.0446(17) 0.0615(18) -0.0004(13) 0.0018(14) 0.0023(13)
C15 0.0464(17) 0.092(3) 0.068(2) 0.0076(19) -0.0013(16) -0.0150(18)
C16 0.058(2) 0.069(3) 0.109(3) 0.004(2) -0.029(2) -0.001(2)

loop_
_atom_type_symbol
_atom_type_description
_atom_type_scat_dispersion_real
_atom_type_scat_dispersion_imag
_atom_type_scat_source
C C 0.0033 0.0016 'International Tables Vol C Tables 4.2.6.8 and 6.1.1.4'
H H 0.0000 0.0000 'International Tables Vol C Tables 4.2.6.8 and 6.1.1.4'
N N 0.0061 0.0033 'International Tables Vol C Tables 4.2.6.8 and 6.1.1.4'
F F 0.0171 0.0103 'International Tables Vol C Tables 4.2.6.8 and 6.1.1.4'
P P 0.1023 0.0942 'International Tables Vol C Tables 4.2.6.8 and 6.1.1.4'

loop_
_geom_angle_atom_site_label_1
_geom_angle_atom_site_label_2
_geom_angle_atom_site_label_3
_geom_angle
F3 P F5 91.20(11)
F3 P F6 89.45(9)
F5 P F6 90.55(9)
F3 P F2 91.58(11)
F5 P F2 89.17(11)
F6 P F2 178.94(10)
F3 P F1 90.79(12)
F5 P F1 178.01(11)
F6 P F1 89.30(11)
F2 P F1 90.95(12)
F3 P F4 179.29(10)
F5 P F4 88.87(9)
F6 P F4 89.84(9)
F2 P F4 89.13(10)
F1 P F4 89.15(11)
C2 N1 C5 107.5(2)
C2 N1 C7 126.5(2)
C5 N1 C7 126.0(2)
C2 N3 C4 107.5(2)
C2 N3 C6 126.1(3)
C4 N3 C6 126.4(3)
N3 C2 N1 109.9(2)
C5 C4 N3 107.5(2)
C4 C5 N1 107.6(3)
N1 C7 C8 112.0(2)
C9 C8 C7 113.1(2)
C8 C9 C10 114.1(2)
C11 C10 C9 115.4(2)
C10 C11 C12 113.4(2)
C13 C12 C11 115.2(2)
C12 C13 C14 114.1(3)
C15 C14 C13 115.5(3)
C14 C15 C16 114.6(3)

loop_
_geom_bond_atom_site_label_1
_geom_bond_atom_site_label_2
_geom_bond_distance
P F3 1.5749(18)
P F5 1.5859(17)
P F6 1.5869(15)
P F2 1.5876(17)
P F1 1.5933(18)
P F4 1.6063(16)
N1 C2 1.318(3)
N1 C5 1.374(3)
N1 C7 1.471(3)
N3 C2 1.318(3)
N3 C4 1.375(3)
N3 C6 1.467(4)
C4 C5 1.329(4)
C7 C8 1.519(4)
C8 C9 1.503(4)
C9 C10 1.531(4)
C10 C11 1.514(4)
C11 C12 1.527(4)
C12 C13 1.507(4)
C13 C14 1.517(4)
C14 C15 1.498(4)
C15 C16 1.506(5)

loop_
_geom_hbond_atom_site_label_D
_geom_hbond_atom_site_label_H
_geom_hbond_atom_site_label_A
_geom_hbond_distance_DH
_geom_hbond_distance_HA
_geom_hbond_distance_DA
_geom_hbond_angle_DHA
_geom_hbond_site_symmetry_A
C2 H2A F4 0.88(3) 2.56(2) 2.982(3) 110.4(19) 4_566
C2 H2A F5 0.88(3) 2.63(2) 3.262(3) 129(2) 4_566
C2 H2A F6 0.88(3) 2.68(2) 3.111(3) 111.6(18) .
C4 H4A F1 0.90(3) 2.52(3) 3.395(4) 165(3) 2_645
C4 H4A F4 0.90(3) 2.57(3) 3.324(3) 142(2) 2_645
C5 H5A F1 0.91(3) 2.81(3) 3.316(3) 117(2) 4_565
C5 H5A F2 0.91(3) 2.64(3) 3.380(4) 140(2) 1_545
C6 H6A F6 0.88(5) 2.81(5) 3.383(4) 125(4) .
C6 H6B F1 0.93(5) 2.93(4) 3.180(4) 97(3) 3_666
C6 H6C F2 0.90(4) 2.91(4) 3.528(5) 127(3) 2_645
C6 H6B F1 0.93(5) 2.93(4) 3.180(4) 97(3) 3_666
C6 H6B F4 0.93(5) 2.77(4) 3.151(4) 106(3) .
C7 H7A F5 1.01(3) 2.73(3) 3.537(3) 137.8(19) 4_566
C7 H7B F3 0.94(3) 2.41(3) 3.341(3) 172(2) 1_545
C8 H8B F3 0.98(3) 2.70(3) 3.666(3) 172(2) 4_565
C9 H9A F5 0.99(3) 2.75(3) 3.472(3) 130.2(19) .
C10 H10A F6 1.00(3) 2.85(3) 3.633(3) 136(2) 4_565
C16 H16A F5 0.93(5) 2.72(5) 3.649(5) 175(3) 2_544
C8 H8A H16C 1.02(3) 2.37(7) 3.14(7) 132(2) 2_544
C16 H16C H8A 0.86(7) 2.37(7) 3.13(3) 148(5) 2_554

loop_
_geom_torsion_atom_site_label_1
_geom_torsion_atom_site_label_2
_geom_torsion_atom_site_label_3
_geom_torsion_atom_site_label_4
_geom_torsion
N1 C7 C8 C9 -66.4(3)
C7 C8 C9 C10 176.5(2)
C8 C9 C10 C11 59.9(4)
C9 C10 C11 C12 173.6(3)
C10 C11 C12 C13 176.6(3)
C11 C12 C13 C14 179.2(3)
C12 C13 C14 C15 176.9(3)
C13 C14 C15 C16 179.8(4)
C2 N1 C7 C8 114.4(3)
C5 N1 C7 C8 -65.1(3)

loop_
_cod_related_entry_id
_cod_related_entry_database
_cod_related_entry_code
1 ChemSpider 8220090
